data_7063727
loop_
_publ_author_name
'Slobodskaia, Serafima S.'
'Efimov, Nikolay N.'
'Galkina, Alina S.'
'Tsebrikova, Galina S.'
'Ilyukhin, Andrey B.'
'Ivanova, Irina S.'
'Baulin, Vladimir E.'
'Tsivadze, Aslan Yu.'

_publ_section_title
;
 Magnetic properties of 3D lanthanide complexes with
 1,3-bis(diphenylphosphoryl)-2-oxapropane: the slow magnetic relaxation of
 Yb3+ compounds
;
_journal_issue 18
_journal_name_full 'New Journal of Chemistry'
_journal_page_first 7451
_journal_page_last 7458
_journal_paper_doi 10.1039/D5NJ00123D
_journal_volume 49
_journal_year 2025
_chemical_absolute_configuration ad
_chemical_formula_moiety 'C78 H90 N6 O36 P6 Yb2, 6(H2 O)'
_chemical_formula_sum 'C78 H84 N6 O33 P6 Yb2'
_chemical_formula_weight 2165.41
_space_group_IT_number 220
_space_group_name_Hall 'I -4bd 2c 3'
_space_group_name_H-M_alt 'I -4 3 d'
_symmetry_cell_setting cubic
_symmetry_Int_Tables_number 220
_symmetry_space_group_name_Hall 'I -4bd 2c 3'
_symmetry_space_group_name_H-M 'I -4 3 d'
_atom_sites_solution_hydrogens geom
_audit_conform_dict_location ftp://ftp.iucr.org/pub/cif_core.dic
_audit_conform_dict_name cif_core.dic
_audit_conform_dict_version 2.4.3
_audit_creation_date 2025-03-14T10:41:53-00:00
_audit_creation_method 'WinGX routine CIF_UPDATE'
_audit_update_record
;
2025-03-14 deposited with the CCDC.	2025-04-01 downloaded from the CCDC.
;
_cell_angle_alpha 90
_cell_angle_beta 90
_cell_angle_gamma 90
_cell_formula_units_Z 8
_cell_length_a 26.2926(10)
_cell_length_b 26.2926(10)
_cell_length_c 26.2926(10)
_cell_measurement_reflns_used 9058
_cell_measurement_temperature 100(2)
_cell_measurement_theta_max 30.38
_cell_measurement_theta_min 2.19
_cell_volume 18176.1(12)
_computing_cell_refinement 'Bruker SAINT'
_computing_data_collection 'Bruker APEX3'
_computing_data_reduction 'Bruker SAINT'
_computing_molecular_graphics 'Bruker SHELXTL'
_computing_publication_material 'Bruker SHELXTL'
_computing_structure_refinement 'SHELXL-2018/3 (Sheldrick, 2018)'
_computing_structure_solution 'SHELXS-2018 (Sheldrick, 2015)'
_diffrn_ambient_temperature 100(2)
_diffrn_measured_fraction_theta_full 0.999
_diffrn_measured_fraction_theta_max 1
_diffrn_measurement_device_type 'Bruker AXS D8 VENTURE PHOTON III C14 IuS 3.0'
_diffrn_measurement_method '\w scans'
_diffrn_radiation_monochromator graphite
_diffrn_radiation_type MoK\a
_diffrn_radiation_wavelength 0.71073
_diffrn_reflns_av_R_equivalents 0.0545
_diffrn_reflns_av_unetI/netI 0.0144
_diffrn_reflns_Laue_measured_fraction_full 0.999
_diffrn_reflns_Laue_measured_fraction_max 1
_diffrn_reflns_limit_h_max 37
_diffrn_reflns_limit_h_min -37
_diffrn_reflns_limit_k_max 37
_diffrn_reflns_limit_k_min -37
_diffrn_reflns_limit_l_max 37
_diffrn_reflns_limit_l_min -37
_diffrn_reflns_number 149030
_diffrn_reflns_point_group_measured_fraction_full 0.999
_diffrn_reflns_point_group_measured_fraction_max 1
_diffrn_reflns_theta_full 25.242
_diffrn_reflns_theta_max 30.499
_diffrn_reflns_theta_min 2.191
_diffrn_standards_number 0
_exptl_absorpt_coefficient_mu 2.236
_exptl_absorpt_correction_T_max 0.7461
_exptl_absorpt_correction_T_min 0.6653
_exptl_absorpt_correction_type multi-scan
_exptl_absorpt_process_details
;
 SADABS 2016/2: Krause, L., Herbst-Irmer, R., Sheldrick G.M. & Stalke D.,
 J. Appl. Cryst. 48 (2015) 3-10
;
_exptl_crystal_colour colourless
_exptl_crystal_density_diffrn 1.583
_exptl_crystal_description bloc
_exptl_crystal_F_000 8704
_exptl_crystal_size_max 0.24
_exptl_crystal_size_mid 0.2
_exptl_crystal_size_min 0.12
_refine_diff_density_max 0.52
_refine_diff_density_min -0.74
_refine_diff_density_rms 0.054
_refine_ls_abs_structure_details
;
 Flack x determined using 1999 quotients [(I+)-(I-)]/[(I+)+(I-)]
 (Parsons, Flack and Wagner, Acta Cryst. B69 (2013) 249-259).
;
_refine_ls_abs_structure_Flack -0.017(2)
_refine_ls_extinction_method none
_refine_ls_goodness_of_fit_ref 0.9
_refine_ls_hydrogen_treatment constr
_refine_ls_matrix_type full
_refine_ls_number_parameters 200
_refine_ls_number_reflns 4637
_refine_ls_number_restraints 0
_refine_ls_restrained_S_all 0.9
_refine_ls_R_factor_all 0.0183
_refine_ls_R_factor_gt 0.0158
_refine_ls_shift/su_max 0.007
_refine_ls_shift/su_mean 0
_refine_ls_structure_factor_coef Fsqd
_refine_ls_weighting_details 'w=1/[\s^2^(Fo^2^)+(0.0400P)^2^+6.0000P] where P=(Fo^2^+2Fc^2^)/3'
_refine_ls_weighting_scheme calc
_refine_ls_wR_factor_gt 0.0453
_refine_ls_wR_factor_ref 0.0468
_reflns_Friedel_coverage 0.887
_reflns_Friedel_fraction_full 0.999
_reflns_Friedel_fraction_max 1
_reflns_number_gt 4395
_reflns_number_total 4637
_reflns_threshold_expression 'I > 2\s(I)'
_cod_data_source_file d5nj00123d2.cif
_cod_data_source_block shelx
_cod_depositor_comments 'Adding full bibliography for 7063724--7063730.cif.'
_cod_original_cell_volume 18176(2)
_cod_database_code 7063727
_shelx_estimated_absorpt_t_min 0.616
_shelx_estimated_absorpt_t_max 0.775

loop_
_symmetry_equiv_pos_as_xyz
'x, y, z'
'-x+1/2, -y, z+1/2'
'-x, y+1/2, -z+1/2'
'x+1/2, -y+1/2, -z'
'z, x, y'
'z+1/2, -x+1/2, -y'
'-z+1/2, -x, y+1/2'
'-z, x+1/2, -y+1/2'
'y, z, x'
'-y, z+1/2, -x+1/2'
'y+1/2, -z+1/2, -x'
'-y+1/2, -z, x+1/2'
'y+1/4, x+1/4, z+1/4'
'-y+1/4, -x+3/4, z+3/4'
'y+3/4, -x+1/4, -z+3/4'
'-y+3/4, x+3/4, -z+1/4'
'x+1/4, z+1/4, y+1/4'
'-x+3/4, z+3/4, -y+1/4'
'-x+1/4, -z+3/4, y+3/4'
'x+3/4, -z+1/4, -y+3/4'
'z+1/4, y+1/4, x+1/4'
'z+3/4, -y+1/4, -x+3/4'
'-z+3/4, y+3/4, -x+1/4'
'-z+1/4, -y+3/4, x+3/4'
'x+1/2, y+1/2, z+1/2'
'-x+1, -y+1/2, z+1'
'-x+1/2, y+1, -z+1'
'x+1, -y+1, -z+1/2'
'z+1/2, x+1/2, y+1/2'
'z+1, -x+1, -y+1/2'
'-z+1, -x+1/2, y+1'
'-z+1/2, x+1, -y+1'
'y+1/2, z+1/2, x+1/2'
'-y+1/2, z+1, -x+1'
'y+1, -z+1, -x+1/2'
'-y+1, -z+1/2, x+1'
'y+3/4, x+3/4, z+3/4'
'-y+3/4, -x+5/4, z+5/4'
'y+5/4, -x+3/4, -z+5/4'
'-y+5/4, x+5/4, -z+3/4'
'x+3/4, z+3/4, y+3/4'
'-x+5/4, z+5/4, -y+3/4'
'-x+3/4, -z+5/4, y+5/4'
'x+5/4, -z+3/4, -y+5/4'
'z+3/4, y+3/4, x+3/4'
'z+5/4, -y+3/4, -x+5/4'
'-z+5/4, y+5/4, -x+3/4'
'-z+3/4, -y+5/4, x+5/4'

loop_
_atom_site_label
_atom_site_type_symbol
_atom_site_fract_x
_atom_site_fract_y
_atom_site_fract_z
_atom_site_U_iso_or_equiv
_atom_site_adp_type
_atom_site_occupancy
_atom_site_site_symmetry_order
_atom_site_calc_flag
_atom_site_refinement_flags_posn
_atom_site_refinement_flags_adp
_atom_site_refinement_flags_occupancy
_atom_site_disorder_assembly
_atom_site_disorder_group
Yb1 Yb 0.55967(2) 0.44033(2) 0.94033(2) 0.00983(5) Uani 1 3 d S T P . .
P1 P 0.51849(2) 0.34878(2) 0.84217(2) 0.01230(11) Uani 1 1 d . . . . .
O1 O 0.53616(7) 0.39309(7) 0.87362(7) 0.0148(3) Uani 1 1 d . . . . .
O2 O 0.5 0.25 0.85223(10) 0.0162(5) Uani 1 2 d S T P . .
O3 O 0.62433(7) 0.47475(8) 0.99920(8) 0.0181(4) Uani 1 1 d . . . . .
O4 O 0.55176(8) 0.45292(8) 1.03036(7) 0.0199(4) Uani 1 1 d . . . . .
O5 O 0.61281(10) 0.47601(9) 1.08141(8) 0.0302(5) Uani 1 1 d . . . . .
N1 N 0.59682(9) 0.46842(9) 1.03838(9) 0.0184(4) Uani 1 1 d . . . . .
C1 C 0.56076(10) 0.33470(10) 0.79061(10) 0.0168(4) Uani 1 1 d . . . . .
C2 C 0.59967(11) 0.29940(10) 0.79660(11) 0.0198(5) Uani 1 1 d . . . . .
H2A H 0.602927 0.281111 0.827596 0.024 Uiso 1 1 calc R U . . .
C3 C 0.63377(12) 0.29094(12) 0.75713(13) 0.0277(6) Uani 1 1 d . . . . .
H3A H 0.660666 0.267159 0.761202 0.033 Uiso 1 1 calc R U . . .
C4 C 0.62835(13) 0.31759(12) 0.71130(12) 0.0306(7) Uani 1 1 d . . . . .
H4A H 0.651152 0.311225 0.684002 0.037 Uiso 1 1 calc R U . . .
C5 C 0.58977(13) 0.35330(13) 0.70558(12) 0.0293(7) Uani 1 1 d . . . . .
H5A H 0.58672 0.371809 0.674701 0.035 Uiso 1 1 calc R U . . .
C6 C 0.55567(12) 0.36190(11) 0.74506(10) 0.0227(5) Uani 1 1 d . . . . .
H6A H 0.529084 0.386064 0.74118 0.027 Uiso 1 1 calc R U . . .
C7 C 0.45659(9) 0.35927(9) 0.81581(9) 0.0151(4) Uani 1 1 d . . . . .
C8 C 0.43854(11) 0.32889(10) 0.77597(10) 0.0195(5) Uani 1 1 d . . . . .
H8A H 0.459271 0.302686 0.762223 0.023 Uiso 1 1 calc R U . . .
C9 C 0.38995(11) 0.33738(11) 0.75665(11) 0.0221(5) Uani 1 1 d . . . . .
H9A H 0.377539 0.317256 0.729326 0.026 Uiso 1 1 calc R U . . .
C10 C 0.35986(11) 0.37513(12) 0.77733(11) 0.0226(5) Uani 1 1 d . . . . .
H10A H 0.32677 0.380808 0.763978 0.027 Uiso 1 1 calc R U . . .
C11 C 0.37706(11) 0.40468(12) 0.81700(11) 0.0246(6) Uani 1 1 d . . . . .
H11A H 0.355674 0.430098 0.831212 0.03 Uiso 1 1 calc R U . . .
C12 C 0.42593(11) 0.39727(11) 0.83630(10) 0.0208(5) Uani 1 1 d . . . . .
H12A H 0.438203 0.418002 0.863232 0.025 Uiso 1 1 calc R U . . .
C13 C 0.51362(10) 0.29259(9) 0.88272(10) 0.0150(5) Uani 1 1 d . . . . .
H13A H 0.5466 0.286162 0.899707 0.018 Uiso 1 1 calc R U . . .
H13B H 0.48753 0.298195 0.909284 0.018 Uiso 1 1 calc R U . . .
O101 O 0.4497(5) 0.2841(5) 1.0231(5) 0.054(3) Uiso 0.24 1 d . . P A -1
O102 O 0.4888(9) 0.2623(8) 1.0517(8) 0.061(6) Uiso 0.16 1 d . . P B -2
O103 O 0.4732(9) 0.2551(10) 1.0144(9) 0.059(6) Uiso 0.15 1 d . . P C -3
O104 O 0.4802(7) 0.2702(7) 0.6480(7) 0.055(4) Uiso 0.19 1 d . . P D -4
O105 O 0.5 0.25 0.6502(15) 0.058(9) Uiso 0.14 2 d S . P E 11
O106 O 0.5 0.25 0.6909(5) 0.053(3) Uiso 0.38 2 d S . P F 12

loop_
_atom_site_aniso_label
_atom_site_aniso_U_11
_atom_site_aniso_U_22
_atom_site_aniso_U_33
_atom_site_aniso_U_23
_atom_site_aniso_U_13
_atom_site_aniso_U_12
Yb1 0.00983(5) 0.00983(5) 0.00983(5) -0.00020(3) 0.00020(3) 0.00020(3)
P1 0.0134(3) 0.0114(3) 0.0120(3) -0.0006(2) -0.0017(2) -0.0012(2)
O1 0.0160(8) 0.0131(8) 0.0153(8) -0.0009(6) -0.0019(7) -0.0019(6)
O2 0.0249(13) 0.0107(11) 0.0131(11) 0 0 -0.0040(10)
O3 0.0183(9) 0.0200(9) 0.0160(8) -0.0033(7) 0.0004(7) -0.0009(7)
O4 0.0205(10) 0.0226(9) 0.0166(8) -0.0003(7) 0.0047(7) 0.0013(7)
O5 0.0419(14) 0.0336(12) 0.0150(9) -0.0078(9) -0.0089(9) 0.0030(10)
N1 0.0247(12) 0.0169(10) 0.0136(10) -0.0026(8) -0.0020(8) 0.0042(8)
C1 0.0171(11) 0.0163(11) 0.0169(11) -0.0033(9) 0.0021(9) -0.0048(9)
C2 0.0182(12) 0.0162(12) 0.0250(13) -0.0017(10) 0.0035(10) -0.0003(9)
C3 0.0265(15) 0.0220(14) 0.0347(17) -0.0058(12) 0.0106(13) -0.0021(11)
C4 0.0356(17) 0.0281(16) 0.0281(14) -0.0083(12) 0.0163(12) -0.0093(13)
C5 0.0372(17) 0.0302(16) 0.0206(13) 0.0027(11) 0.0080(12) -0.0068(13)
C6 0.0282(14) 0.0223(12) 0.0177(12) 0.0007(10) 0.0015(11) -0.0038(11)
C7 0.0161(10) 0.0159(10) 0.0132(11) 0.0013(9) -0.0027(8) -0.0036(8)
C8 0.0238(13) 0.0175(11) 0.0172(11) -0.0003(9) -0.0044(10) -0.0041(10)
C9 0.0239(13) 0.0216(13) 0.0207(13) 0.0035(10) -0.0089(10) -0.0082(11)
C10 0.0170(12) 0.0284(14) 0.0225(13) 0.0054(11) -0.0048(10) -0.0045(11)
C11 0.0177(12) 0.0330(15) 0.0232(14) -0.0024(11) -0.0042(10) 0.0054(10)
C12 0.0181(12) 0.0253(13) 0.0191(12) -0.0050(10) -0.0041(10) 0.0018(10)
C13 0.0190(12) 0.0117(10) 0.0143(11) 0.0006(8) -0.0020(9) -0.0032(8)

loop_
_atom_type_symbol
_atom_type_description
_atom_type_scat_dispersion_real
_atom_type_scat_dispersion_imag
_atom_type_scat_source
C C 0.0033 0.0016 'International Tables Vol C Tables 4.2.6.8 and 6.1.1.4'
H H 0 0 'International Tables Vol C Tables 4.2.6.8 and 6.1.1.4'
Yb Yb -0.385 5.5486 'International Tables Vol C Tables 4.2.6.8 and 6.1.1.4'
N N 0.0061 0.0033 'International Tables Vol C Tables 4.2.6.8 and 6.1.1.4'
O O 0.0106 0.006 'International Tables Vol C Tables 4.2.6.8 and 6.1.1.4'
P P 0.1023 0.0942 'International Tables Vol C Tables 4.2.6.8 and 6.1.1.4'

loop_
_geom_angle_atom_site_label_1
_geom_angle_atom_site_label_2
_geom_angle_atom_site_label_3
_geom_angle
_geom_angle_site_symmetry_1
_geom_angle_site_symmetry_3
_geom_angle_publ_flag
O1 Yb1 O1 86.25(7) 7_665 10_646 ?
O1 Yb1 O1 86.25(7) 7_665 . ?
O1 Yb1 O1 86.25(7) 10_646 . ?
O1 Yb1 O4 125.30(7) 7_665 . ?
O1 Yb1 O4 83.32(7) 10_646 . ?
O1 Yb1 O4 145.74(7) . . ?
O1 Yb1 O4 83.32(7) 7_665 10_646 ?
O1 Yb1 O4 145.74(7) 10_646 10_646 ?
O1 Yb1 O4 125.30(7) . 10_646 ?
O4 Yb1 O4 76.49(7) . 10_646 ?
O1 Yb1 O4 145.74(7) 7_665 7_665 ?
O1 Yb1 O4 125.30(7) 10_646 7_665 ?
O1 Yb1 O4 83.32(7) . 7_665 ?
O4 Yb1 O4 76.49(7) . 7_665 ?
O4 Yb1 O4 76.49(7) 10_646 7_665 ?
O1 Yb1 O3 72.97(6) 7_665 . ?
O1 Yb1 O3 74.45(7) 10_646 . ?
O1 Yb1 O3 152.24(7) . . ?
O4 Yb1 O3 52.49(7) . . ?
O4 Yb1 O3 71.29(7) 10_646 . ?
O4 Yb1 O3 124.11(7) 7_665 . ?
O1 Yb1 O3 152.24(7) 7_665 7_665 ?
O1 Yb1 O3 72.97(6) 10_646 7_665 ?
O1 Yb1 O3 74.45(7) . 7_665 ?
O4 Yb1 O3 71.29(7) . 7_665 ?
O4 Yb1 O3 124.11(7) 10_646 7_665 ?
O4 Yb1 O3 52.48(7) 7_665 7_665 ?
O3 Yb1 O3 116.98(3) . 7_665 ?
O1 Yb1 O3 74.45(7) 7_665 10_646 ?
O1 Yb1 O3 152.24(7) 10_646 10_646 ?
O1 Yb1 O3 72.97(6) . 10_646 ?
O4 Yb1 O3 124.11(7) . 10_646 ?
O4 Yb1 O3 52.48(7) 10_646 10_646 ?
O4 Yb1 O3 71.29(7) 7_665 10_646 ?
O3 Yb1 O3 116.97(3) . 10_646 ?
O3 Yb1 O3 116.98(3) 7_665 10_646 ?
O1 Yb1 N1 161.22(7) 7_665 7_665 ?
O1 Yb1 N1 99.31(7) 10_646 7_665 ?
O1 Yb1 N1 76.31(7) . 7_665 ?
O4 Yb1 N1 73.36(7) . 7_665 ?
O4 Yb1 N1 100.99(7) 10_646 7_665 ?
O4 Yb1 N1 26.20(7) 7_665 7_665 ?
O3 Yb1 N1 125.79(7) . 7_665 ?
O3 Yb1 N1 26.35(7) 7_665 7_665 ?
O3 Yb1 N1 93.54(7) 10_646 7_665 ?
O1 Yb1 N1 76.31(7) 7_665 10_646 ?
O1 Yb1 N1 161.22(7) 10_646 10_646 ?
O1 Yb1 N1 99.31(7) . 10_646 ?
O4 Yb1 N1 100.99(7) . 10_646 ?
O4 Yb1 N1 26.20(7) 10_646 10_646 ?
O4 Yb1 N1 73.36(7) 7_665 10_646 ?
O3 Yb1 N1 93.54(7) . 10_646 ?
O3 Yb1 N1 125.78(7) 7_665 10_646 ?
O3 Yb1 N1 26.35(7) 10_646 10_646 ?
N1 Yb1 N1 99.44(6) 7_665 10_646 ?
O1 Yb1 N1 99.31(7) 7_665 . ?
O1 Yb1 N1 76.31(7) 10_646 . ?
O1 Yb1 N1 161.22(7) . . ?
O4 Yb1 N1 26.21(7) . . ?
O4 Yb1 N1 73.36(7) 10_646 . ?
O4 Yb1 N1 100.99(7) 7_665 . ?
O3 Yb1 N1 26.35(7) . . ?
O3 Yb1 N1 93.54(7) 7_665 . ?
O3 Yb1 N1 125.78(7) 10_646 . ?
N1 Yb1 N1 99.44(6) 7_665 . ?
N1 Yb1 N1 99.44(6) 10_646 . ?
O1 P1 C7 112.01(11) . . ?
O1 P1 C1 112.64(11) . . ?
C7 P1 C1 107.62(12) . . ?
O1 P1 C13 109.14(11) . . ?
C7 P1 C13 106.67(12) . . ?
C1 P1 C13 108.55(12) . . ?
P1 O1 Yb1 161.42(12) . . ?
C13 O2 C13 111.4(3) . 26_554 ?
N1 O3 Yb1 93.92(15) . . ?
N1 O4 Yb1 97.31(15) . . ?
O5 N1 O3 122.2(3) . . ?
O5 N1 O4 121.8(2) . . ?
O3 N1 O4 116.0(2) . . ?
O5 N1 Yb1 174.4(2) . . ?
O3 N1 Yb1 59.73(13) . . ?
O4 N1 Yb1 56.49(12) . . ?
C2 C1 C6 120.5(3) . . ?
C2 C1 P1 120.6(2) . . ?
C6 C1 P1 118.8(2) . . ?
C3 C2 C1 119.8(3) . . ?
C3 C2 H2A 120.1 . . ?
C1 C2 H2A 120.1 . . ?
C2 C3 C4 119.8(3) . . ?
C2 C3 H3A 120.1 . . ?
C4 C3 H3A 120.1 . . ?
C5 C4 C3 120.3(3) . . ?
C5 C4 H4A 119.8 . . ?
C3 C4 H4A 119.8 . . ?
C6 C5 C4 120.0(3) . . ?
C6 C5 H5A 120 . . ?
C4 C5 H5A 120 . . ?
C5 C6 C1 119.6(3) . . ?
C5 C6 H6A 120.2 . . ?
C1 C6 H6A 120.2 . . ?
C12 C7 C8 120.2(2) . . ?
C12 C7 P1 119.14(19) . . ?
C8 C7 P1 120.7(2) . . ?
C9 C8 C7 119.5(3) . . ?
C9 C8 H8A 120.3 . . ?
C7 C8 H8A 120.3 . . ?
C10 C9 C8 119.8(3) . . ?
C10 C9 H9A 120.1 . . ?
C8 C9 H9A 120.1 . . ?
C11 C10 C9 121.0(3) . . ?
C11 C10 H10A 119.5 . . ?
C9 C10 H10A 119.5 . . ?
C10 C11 C12 119.9(3) . . ?
C10 C11 H11A 120 . . ?
C12 C11 H11A 120 . . ?
C7 C12 C11 119.5(2) . . ?
C7 C12 H12A 120.2 . . ?
C11 C12 H12A 120.2 . . ?
O2 C13 P1 109.00(17) . . ?
O2 C13 H13A 109.9 . . ?
P1 C13 H13A 109.9 . . ?
O2 C13 H13B 109.9 . . ?
P1 C13 H13B 109.9 . . ?
H13A C13 H13B 108.3 . . ?

loop_
_geom_bond_atom_site_label_1
_geom_bond_atom_site_label_2
_geom_bond_distance
_geom_bond_site_symmetry_2
_geom_bond_publ_flag
Yb1 O1 2.2364(18) 7_665 ?
Yb1 O1 2.2364(18) 10_646 ?
Yb1 O1 2.2365(18) . ?
Yb1 O4 2.3991(19) . ?
Yb1 O4 2.3992(19) 10_646 ?
Yb1 O4 2.3992(19) 7_665 ?
Yb1 O3 2.471(2) . ?
Yb1 O3 2.471(2) 7_665 ?
Yb1 O3 2.471(2) 10_646 ?
Yb1 N1 2.854(2) 7_665 ?
Yb1 N1 2.854(2) 10_646 ?
Yb1 N1 2.854(2) . ?
P1 O1 1.5022(19) . ?
P1 C7 1.791(3) . ?
P1 C1 1.792(3) . ?
P1 C13 1.826(3) . ?
O2 C13 1.423(3) . ?
O2 C13 1.423(3) 26_554 ?
O3 N1 1.270(3) . ?
O4 N1 1.271(3) . ?
O5 N1 1.223(3) . ?
C1 C2 1.390(4) . ?
C1 C6 1.401(4) . ?
C2 C3 1.389(4) . ?
C2 H2A 0.95 . ?
C3 C4 1.401(5) . ?
C3 H3A 0.95 . ?
C4 C5 1.390(5) . ?
C4 H4A 0.95 . ?
C5 C6 1.390(4) . ?
C5 H5A 0.95 . ?
C6 H6A 0.95 . ?
C7 C12 1.392(4) . ?
C7 C8 1.400(3) . ?
C8 C9 1.393(4) . ?
C8 H8A 0.95 . ?
C9 C10 1.381(4) . ?
C9 H9A 0.95 . ?
C10 C11 1.377(4) . ?
C10 H10A 0.95 . ?
C11 C12 1.395(4) . ?
C11 H11A 0.95 . ?
C12 H12A 0.95 . ?
C13 H13A 0.99 . ?
C13 H13B 0.99 . ?
O105 O105 1.33(8) 39_455 ?
